data_9000763
loop_
_publ_author_name
'Tazzoli, V.'
'Domeneghetti, M. C.'

_publ_section_title
;
 The crystal structures of whewellite and weddellite: re-examination and
 comparison
;
_journal_name_full 'American Mineralogist'
_journal_page_first 327
_journal_page_last 334
_journal_volume 65
_journal_year 1980
_chemical_formula_sum 'C4 H2.57 Ca2 O10'
_chemical_name_mineral Whewellite
_space_group_IT_number 14
_symmetry_space_group_name_Hall '-P 2ybc'
_symmetry_space_group_name_H-M 'P 1 21/c 1'
_cell_angle_alpha 90
_cell_angle_beta 109.46
_cell_angle_gamma 90
_cell_formula_units_Z 4
_cell_length_a 6.290
_cell_length_b 14.583
_cell_length_c 10.116
_cell_volume 874.903
_database_code_amcsd 0000776
_exptl_crystal_density_diffrn 2.208
_cod_original_cell_volume 874.904
_cod_original_formula_sum 'Ca2 C4 O10 H2.57'
_cod_database_code 9000763

loop_
_space_group_symop_operation_xyz
x,y,z
x,1/2-y,1/2+z
-x,1/2+y,1/2-z
-x,-y,-z

loop_
_atom_site_aniso_label
_atom_site_aniso_U_11
_atom_site_aniso_U_22
_atom_site_aniso_U_33
_atom_site_aniso_U_12
_atom_site_aniso_U_13
_atom_site_aniso_U_23
Ca1 0.01096 0.00862 0.00696 0.00066 0.00470 0.00028
Ca2 0.01069 0.00905 0.00668 -0.00004 0.00461 -0.00007
C1 0.01559 0.00409 0.01157 -0.00101 0.00602 0.00049
C2 0.01347 0.01056 0.00659 -0.00004 0.00533 -0.00078
C3 0.01055 0.01907 0.01180 -0.00044 0.00487 -0.00028
C4 0.01123 0.02047 0.01092 -0.00044 0.00593 -0.00014
O1 0.02705 0.00980 0.00972 -0.00123 0.00957 -0.00190
O2 0.02621 0.00927 0.01065 -0.00074 0.01035 0.00106
O3 0.02844 0.00948 0.00982 -0.00175 0.00997 0.00028
O4 0.02805 0.00980 0.01115 -0.00175 0.01043 -0.00261
O5 0.01197 0.05958 0.01208 0.00294 0.00393 0.00662
O6 0.01071 0.02359 0.01194 0.00110 0.00613 0.00099
O7 0.00873 0.02887 0.01350 0.00009 0.00544 -0.00099
O8 0.01178 0.06216 0.01171 0.00381 0.00459 0.00373
OW1 0.02003 0.03415 0.01650 0.00228 0.00854 0.00698
OW2 0.01486 0.14351 0.01290 -0.00083 0.00562 -0.00641

loop_
_atom_site_label
_atom_site_fract_x
_atom_site_fract_y
_atom_site_fract_z
_atom_site_occupancy
_atom_site_U_iso_or_equiv
_atom_site_type_symbol
_atom_site_attached_hydrogens
Ca1 0.96760 0.12430 0.05460 1.00000 0.00849 Ca 0
Ca2 0.99680 0.12360 0.43570 1.00000 0.00836 Ca 0
C1 0.98320 0.32010 0.24520 1.00000 0.01013 C 0
C2 0.00090 0.42700 0.24920 1.00000 0.00975 C 0
C3 0.51890 0.12660 0.18120 1.00000 0.01355 C 0
C4 0.45050 0.11730 0.31310 1.00000 0.01368 C 0
O1 0.97560 0.28260 0.13220 1.00000 0.01469 O 0
O2 0.00660 0.46590 0.13950 1.00000 0.01444 O 0
O3 0.97990 0.28190 0.35500 1.00000 0.01482 O 0
O4 0.00730 0.46580 0.36140 1.00000 0.01532 O 0
O5 0.36140 0.14180 0.06900 1.00000 0.02786 O 0
O6 0.72450 0.12270 0.19740 1.00000 0.01469 O 0
O7 0.24380 0.12290 0.29570 1.00000 0.01659 O 0
O8 0.60730 0.10680 0.42640 1.00000 0.02837 O 0
H11 0.48700 0.37200 0.05100 0.85000 0.06333 H 0
H21 0.51000 0.36400 0.42600 0.86000 0.06333 H 0
H22 0.53000 0.36700 0.32000 0.86000 0.06333 H 0
OW1 0.39320 0.34590 0.10220 0.85000 0.02292 O 0
OW2 0.59130 0.38290 0.39080 0.86000 0.05674 O 0
OW10 0.38800 0.39600 0.09900 0.15000 0.02280 O 0
OW20 0.58400 0.40900 0.39200 0.14000 0.05699 O 0

loop_
_cod_changelog_entry_id
_cod_changelog_entry_author
_cod_changelog_entry_date
_cod_changelog_entry_text
1
;cod-tools version 3.8.0
Id: cif_guess_AMCSD_atom_types 9574 2023-05-10 09:00:05Z saulius
;
2023-05-10T18:46:42+03:00
;Derived atom types and hydrogen counts
from atom names that follow the AMCSD naming convention
(Wat == water, O-H == hydroxyl).
;

loop_
_cod_related_entry_id
_cod_related_entry_database
_cod_related_entry_code
1 AMCSD 0000776
